data_7717154
loop_
_publ_author_name
'Calder, Ethan D. E.'
'Male, Louise'
'Jupp, Andrew R.'

_publ_section_title
;
 Accessing five- and seven-membered phosphorus-based heterocycles
 <i>via</i> cycloaddition reactions of azophosphines.
;
_journal_issue 36
_journal_name_full 'Dalton transactions (Cambridge, England : 2003)'
_journal_page_first 15032
_journal_page_last 15039
_journal_paper_doi 10.1039/d4dt02248c
_journal_volume 53
_journal_year 2024
_chemical_formula_moiety 'C25 H39 N2 O4 P'
_chemical_formula_sum 'C25 H39 N2 O4 P'
_chemical_formula_weight 462.55
_space_group_crystal_system triclinic
_space_group_IT_number 2
_space_group_name_Hall '-P 1'
_space_group_name_H-M_alt 'P -1'
_atom_sites_solution_hydrogens geom
_atom_sites_solution_primary dual
_audit_creation_date 2024-05-01
_audit_creation_method
;
Olex2 1.5
(compiled 2024.02.16 svn.r378c4104 for OlexSys, GUI svn.r6928)
;
_audit_update_record
;
2024-05-17 deposited with the CCDC.	2024-08-07 downloaded from the CCDC.
;
_cell_angle_alpha 94.526(3)
_cell_angle_beta 97.708(3)
_cell_angle_gamma 103.731(3)
_cell_formula_units_Z 2
_cell_length_a 8.0234(3)
_cell_length_b 8.2718(3)
_cell_length_c 19.6948(7)
_cell_measurement_reflns_used 7075
_cell_measurement_temperature 100.01(10)
_cell_measurement_theta_max 72.7820
_cell_measurement_theta_min 4.5030
_cell_volume 1249.92(8)
_computing_cell_refinement 'CrysAlisPro 1.171.41.112a (Rigaku OD, 2021)'
_computing_data_collection 'CrysAlisPro 1.171.41.112a (Rigaku OD, 2021)'
_computing_data_reduction 'CrysAlisPro 1.171.41.112a (Rigaku OD, 2021)'
_computing_molecular_graphics 'Olex2 1.5 (Dolomanov et al., 2009)'
_computing_publication_material 'Olex2 1.5 (Dolomanov et al., 2009)'
_computing_structure_refinement 'SHELXL 2019/3 (Sheldrick, 2015)'
_computing_structure_solution 'SHELXT 2014/5 (Sheldrick, 2014)'
_diffrn_ambient_environment N~2~
_diffrn_ambient_temperature 100.01(10)
_diffrn_detector 'CCD plate'
_diffrn_detector_area_resol_mean 10.3537
_diffrn_detector_type Atlas
_diffrn_measured_fraction_theta_full 0.998
_diffrn_measured_fraction_theta_max 0.974
_diffrn_measurement_details
;
List of Runs (angles in degrees, time in seconds):

  # Type    Start    End  Width  t~exp~   \w     \q     \k     \f   Frames
#--------------------------------------------------------------------------
  1  \w   -116.00 -17.00   1.00    5.87    --  -41.27 -38.00-150.00   99
  2  \w    -66.00  33.00   1.00    5.87    --  -41.27  38.00  30.00   99
  3  \w    -87.00  -6.00   1.00    5.87    --  -41.27 125.00  90.00   81
  4  \w    -21.00  74.00   1.00    5.87    --   41.27 -77.00  60.00   95
  5  \w      6.00  82.00   1.00    5.87    --   41.27 -99.00  90.00   76
  6  \w     61.00 146.00   1.00   23.49    --  103.11 178.00 120.00   85
  7  \w     61.00 146.00   1.00   23.49    --  103.11 178.00-180.00   85
  8  \w     30.00 129.00   1.00   23.49    --  103.11 -45.00-120.00   99
  9  \w     75.00 178.00   1.00   23.49    --  103.11  30.00-150.00  103
 10  \w     27.00 109.00   1.00   23.49    --  103.11-111.00 -90.00   82
 11  \w     27.00 109.00   1.00   23.49    --  103.11-111.00-180.00   82
 12  \w    103.00 178.00   1.00   23.49    --  103.11  77.00 -30.00   75
 13  \w     61.00 146.00   1.00   23.49    --  103.11 178.00  60.00   85
 14  \w     27.00 109.00   1.00   23.49    --  103.11-111.00 120.00   82
 15  \w     75.00 178.00   1.00   23.49    --  103.11  30.00 -60.00  103
 16  \w     30.00 129.00   1.00   23.49    --  103.11 -45.00   0.00   99
 17  \w     30.00 129.00   1.00   23.49    --  103.11 -45.00 120.00   99
 18  \w   -113.00 -13.00   1.00    5.87    --  -41.27 -57.00 120.00  100
 19  \w   -113.00 -25.00   1.00    5.87    --  -41.27 -57.00 -60.00   88
 20  \w   -113.00 -13.00   1.00    5.87    --  -41.27 -57.00  30.00  100
;
_diffrn_measurement_device 'four-circle diffractometer'
_diffrn_measurement_device_type 'SuperNova, Dual, Cu at home/near, Atlas'
_diffrn_measurement_method '\w scans'
_diffrn_orient_matrix_type 'CrysAlisPro convention (1999,Acta A55,543-557)'
_diffrn_orient_matrix_UB_11 0.0196472000
_diffrn_orient_matrix_UB_12 0.0907074000
_diffrn_orient_matrix_UB_13 0.0731063000
_diffrn_orient_matrix_UB_21 -0.0064779000
_diffrn_orient_matrix_UB_22 0.1642819000
_diffrn_orient_matrix_UB_23 -0.0308304000
_diffrn_orient_matrix_UB_31 -0.1990949000
_diffrn_orient_matrix_UB_32 -0.0450959000
_diffrn_orient_matrix_UB_33 -0.0043932000
_diffrn_radiation_monochromator mirror
_diffrn_radiation_probe x-ray
_diffrn_radiation_type 'Cu K\a'
_diffrn_radiation_wavelength 1.54184
_diffrn_reflns_av_R_equivalents 0.0455
_diffrn_reflns_av_unetI/netI 0.0461
_diffrn_reflns_Laue_measured_fraction_full 0.998
_diffrn_reflns_Laue_measured_fraction_max 0.974
_diffrn_reflns_limit_h_max 6
_diffrn_reflns_limit_h_min -9
_diffrn_reflns_limit_k_max 10
_diffrn_reflns_limit_k_min -9
_diffrn_reflns_limit_l_max 24
_diffrn_reflns_limit_l_min -24
_diffrn_reflns_number 13829
_diffrn_reflns_point_group_measured_fraction_full 0.998
_diffrn_reflns_point_group_measured_fraction_max 0.974
_diffrn_reflns_theta_full 67.684
_diffrn_reflns_theta_max 72.838
_diffrn_reflns_theta_min 4.561
_diffrn_source 'micro-focus sealed X-ray tube'
_diffrn_source_type 'SuperNova (Cu) X-ray Source'
_exptl_absorpt_coefficient_mu 1.234
_exptl_absorpt_correction_T_max 1.000
_exptl_absorpt_correction_T_min 0.745
_exptl_absorpt_correction_type gaussian
_exptl_absorpt_process_details
;
CrysAlisPro 1.171.41.112a (Rigaku Oxford Diffraction, 2021)
Numerical absorption correction based on gaussian integration over
a multifaceted crystal model
Empirical absorption correction using spherical harmonics,
implemented in SCALE3 ABSPACK scaling algorithm.
;
_exptl_crystal_colour colourless
_exptl_crystal_colour_primary colourless
_exptl_crystal_density_diffrn 1.229
_exptl_crystal_description block
_exptl_crystal_F_000 500
_exptl_crystal_size_max 0.2
_exptl_crystal_size_mid 0.09
_exptl_crystal_size_min 0.05
_refine_diff_density_max 0.320
_refine_diff_density_min -0.433
_refine_diff_density_rms 0.054
_refine_ls_extinction_method none
_refine_ls_goodness_of_fit_ref 1.037
_refine_ls_hydrogen_treatment constr
_refine_ls_matrix_type full
_refine_ls_number_parameters 300
_refine_ls_number_reflns 4852
_refine_ls_number_restraints 0
_refine_ls_restrained_S_all 1.037
_refine_ls_R_factor_all 0.0525
_refine_ls_R_factor_gt 0.0416
_refine_ls_shift/su_max 0.001
_refine_ls_shift/su_mean 0.000
_refine_ls_structure_factor_coef Fsqd
_refine_ls_weighting_details 'w=1/[\s^2^(Fo^2^)+(0.0425P)^2^+0.6227P] where P=(Fo^2^+2Fc^2^)/3'
_refine_ls_weighting_scheme calc
_refine_ls_wR_factor_gt 0.0984
_refine_ls_wR_factor_ref 0.1051
_reflns_Friedel_coverage 0.000
_reflns_number_gt 4027
_reflns_number_total 4852
_reflns_threshold_expression 'I > 2\s(I)'
_cod_data_source_file d4dt02248c2.cif
_cod_data_source_block edec_076_7b_gaussian
_cod_database_code 7717154
_shelx_shelxl_version_number 2019/3
_chemical_oxdiff_formula 'C25 H39 O4 N2 P1'
_shelx_space_group_comment
;
The symmetry employed for this shelxl refinement is uniquely defined
by the following loop, which should always be used as a source of
symmetry information in preference to the above space-group names.
They are only intended as comments.
;
_shelx_estimated_absorpt_t_max 0.941
_shelx_estimated_absorpt_t_min 0.790
_reflns_odcompleteness_completeness 99.89
_reflns_odcompleteness_iscentric 1
_reflns_odcompleteness_theta 66.97
_olex2_refinement_description
;
1.a Secondary CH2 refined with riding coordinates:
 C16(H16A,H16B), C14(H14A,H14B)
1.b Aromatic/amide H refined with riding coordinates:
 C5(H5), C3(H3)
1.c Idealised Me refined as rotating group:
 C17(H17A,H17B,H17C), C20(H20A,H20B,H20C), C21(H21A,H21B,H21C), C24(H24A,H24B,
 H24C), C19(H19A,H19B,H19C), C7(H7A,H7B,H7C), C8(H8A,H8B,H8C), C23(H23A,H23B,
 H23C), C15(H15A,H15B,H15C), C25(H25A,H25B,H25C), C9(H9A,H9B,H9C)
;
_olex2_submission_special_instructions 'No special instructions were received'
_oxdiff_exptl_absorpt_empirical_details
;
Empirical correction (ABSPACK) includes:
- Absorption correction using spherical harmonics
- Frame scaling
;
_oxdiff_exptl_absorpt_empirical_full_max 2.335
_oxdiff_exptl_absorpt_empirical_full_min 0.495

loop_
_space_group_symop_operation_xyz
'x, y, z'
'-x, -y, -z'

loop_
_atom_site_label
_atom_site_type_symbol
_atom_site_fract_x
_atom_site_fract_y
_atom_site_fract_z
_atom_site_U_iso_or_equiv
_atom_site_adp_type
_atom_site_occupancy
_atom_site_site_symmetry_order
_atom_site_calc_flag
_atom_site_refinement_flags_posn
_atom_site_refinement_flags_adp
_atom_site_refinement_flags_occupancy
_atom_site_disorder_assembly
_atom_site_disorder_group
P1 P 0.71271(5) 0.22035(5) 0.83616(2) 0.01208(11) Uani 1 1 d . . . . .
O2 O 0.47981(15) 0.24653(15) 0.60603(6) 0.0166(3) Uani 1 1 d . . . . .
O4 O 0.38552(15) -0.09343(15) 0.80158(6) 0.0171(3) Uani 1 1 d . . . . .
O1 O 0.64579(17) 0.06185(16) 0.59846(7) 0.0224(3) Uani 1 1 d . . . . .
O3 O 0.35811(16) -0.08692(16) 0.68632(7) 0.0221(3) Uani 1 1 d . . . . .
N1 N 0.77124(18) 0.34347(17) 0.73002(7) 0.0136(3) Uani 1 1 d . . . . .
N2 N 0.82232(18) 0.37978(17) 0.80211(7) 0.0140(3) Uani 1 1 d . . . . .
C2 C 0.7627(2) 0.6010(2) 0.67973(9) 0.0161(3) Uani 1 1 d . . . . .
C1 C 0.8413(2) 0.4682(2) 0.68723(9) 0.0140(3) Uani 1 1 d . . . . .
C18 C 0.8614(2) 0.0966(2) 0.87396(9) 0.0163(3) Uani 1 1 d . . . . .
C11 C 0.5821(2) 0.1138(2) 0.75907(8) 0.0136(3) Uani 1 1 d . . . . .
C13 C 0.4343(2) -0.0282(2) 0.74372(9) 0.0152(3) Uani 1 1 d . . . . .
C12 C 0.5896(2) 0.1607(2) 0.63105(9) 0.0156(3) Uani 1 1 d . . . . .
C10 C 0.6451(2) 0.2072(2) 0.70748(9) 0.0137(3) Uani 1 1 d . . . . .
C5 C 1.0397(2) 0.5739(2) 0.61156(9) 0.0191(4) Uani 1 1 d . . . . .
H5 H 1.133087 0.564512 0.587794 0.023 Uiso 1 1 calc R U . . .
C3 C 0.8287(2) 0.7208(2) 0.63775(9) 0.0184(4) Uani 1 1 d . . . . .
H3 H 0.778546 0.813096 0.632758 0.022 Uiso 1 1 calc R U . . .
C22 C 0.5961(2) 0.3019(2) 0.90166(9) 0.0175(4) Uani 1 1 d . . . . .
C6 C 0.9808(2) 0.4525(2) 0.65384(9) 0.0169(3) Uani 1 1 d . . . . .
C4 C 0.9657(2) 0.7090(2) 0.60301(9) 0.0189(4) Uani 1 1 d . . . . .
C17 C 0.2055(2) -0.2930(2) 0.85887(10) 0.0231(4) Uani 1 1 d . . . . .
H17A H 0.108383 -0.393129 0.852533 0.035 Uiso 1 1 calc R U . . .
H17B H 0.175443 -0.201385 0.885260 0.035 Uiso 1 1 calc R U . . .
H17C H 0.309058 -0.317318 0.883977 0.035 Uiso 1 1 calc R U . . .
C16 C 0.2419(2) -0.2422(2) 0.78932(10) 0.0183(4) Uani 1 1 d . . . . .
H16A H 0.272925 -0.333617 0.762198 0.022 Uiso 1 1 calc R U . . .
H16B H 0.137891 -0.218032 0.763284 0.022 Uiso 1 1 calc R U . . .
C14 C 0.4307(2) 0.2231(2) 0.53096(9) 0.0193(4) Uani 1 1 d . . . . .
H14A H 0.327914 0.267473 0.518265 0.023 Uiso 1 1 calc R U . . .
H14B H 0.398815 0.102029 0.514377 0.023 Uiso 1 1 calc R U . . .
C20 C 0.9900(2) 0.2005(3) 0.93534(10) 0.0255(4) Uani 1 1 d . . . . .
H20A H 1.042438 0.311086 0.922438 0.038 Uiso 1 1 calc R U . . .
H20B H 1.081224 0.143263 0.948454 0.038 Uiso 1 1 calc R U . . .
H20C H 0.928597 0.213793 0.974400 0.038 Uiso 1 1 calc R U . . .
C21 C 0.7663(3) -0.0726(2) 0.89410(11) 0.0237(4) Uani 1 1 d . . . . .
H21A H 0.711949 -0.053588 0.934697 0.036 Uiso 1 1 calc R U . . .
H21B H 0.849652 -0.139989 0.904802 0.036 Uiso 1 1 calc R U . . .
H21C H 0.676638 -0.132109 0.855641 0.036 Uiso 1 1 calc R U . . .
C24 C 0.7171(3) 0.4627(2) 0.94195(10) 0.0258(4) Uani 1 1 d . . . . .
H24A H 0.812260 0.434591 0.971392 0.039 Uiso 1 1 calc R U . . .
H24B H 0.651390 0.517963 0.970691 0.039 Uiso 1 1 calc R U . . .
H24C H 0.764779 0.538255 0.909513 0.039 Uiso 1 1 calc R U . . .
C19 C 0.9624(2) 0.0630(2) 0.81579(10) 0.0227(4) Uani 1 1 d . . . . .
H19A H 0.881422 -0.003866 0.776227 0.034 Uiso 1 1 calc R U . . .
H19B H 1.047559 0.001507 0.832119 0.034 Uiso 1 1 calc R U . . .
H19C H 1.022745 0.169703 0.801857 0.034 Uiso 1 1 calc R U . . .
C7 C 1.0678(2) 0.3113(2) 0.66398(11) 0.0238(4) Uani 1 1 d . . . . .
H7A H 1.124264 0.322520 0.712019 0.036 Uiso 1 1 calc R U . . .
H7B H 1.155018 0.315927 0.633333 0.036 Uiso 1 1 calc R U . . .
H7C H 0.980466 0.203892 0.653187 0.036 Uiso 1 1 calc R U . . .
C8 C 0.6097(2) 0.6134(2) 0.71464(10) 0.0217(4) Uani 1 1 d . . . . .
H8A H 0.518163 0.509155 0.702416 0.032 Uiso 1 1 calc R U . . .
H8B H 0.565263 0.707368 0.699479 0.032 Uiso 1 1 calc R U . . .
H8C H 0.646184 0.631741 0.764746 0.032 Uiso 1 1 calc R U . . .
C23 C 0.4400(2) 0.3461(3) 0.86027(10) 0.0245(4) Uani 1 1 d . . . . .
H23A H 0.480917 0.425430 0.828058 0.037 Uiso 1 1 calc R U . . .
H23B H 0.377480 0.397054 0.891941 0.037 Uiso 1 1 calc R U . . .
H23C H 0.361804 0.244051 0.834415 0.037 Uiso 1 1 calc R U . . .
C15 C 0.5782(3) 0.3120(3) 0.49650(10) 0.0250(4) Uani 1 1 d . . . . .
H15A H 0.537441 0.307501 0.447042 0.038 Uiso 1 1 calc R U . . .
H15B H 0.673735 0.256899 0.503221 0.038 Uiso 1 1 calc R U . . .
H15C H 0.619156 0.429124 0.516894 0.038 Uiso 1 1 calc R U . . .
C25 C 0.5304(3) 0.1767(2) 0.95124(9) 0.0222(4) Uani 1 1 d . . . . .
H25A H 0.459108 0.072253 0.924742 0.033 Uiso 1 1 calc R U . . .
H25B H 0.460393 0.223964 0.980675 0.033 Uiso 1 1 calc R U . . .
H25C H 0.629711 0.153736 0.980062 0.033 Uiso 1 1 calc R U . . .
C9 C 1.0353(2) 0.8413(3) 0.55845(10) 0.0248(4) Uani 1 1 d . . . . .
H9A H 1.153653 0.902500 0.579203 0.037 Uiso 1 1 calc R U . . .
H9B H 0.960711 0.919456 0.554817 0.037 Uiso 1 1 calc R U . . .
H9C H 1.036656 0.787970 0.512364 0.037 Uiso 1 1 calc R U . . .

loop_
_atom_site_aniso_label
_atom_site_aniso_U_11
_atom_site_aniso_U_22
_atom_site_aniso_U_33
_atom_site_aniso_U_23
_atom_site_aniso_U_13
_atom_site_aniso_U_12
P1 0.0122(2) 0.0100(2) 0.0132(2) 0.00082(15) 0.00389(15) 0.00036(14)
O2 0.0179(6) 0.0189(6) 0.0128(6) 0.0001(5) 0.0015(5) 0.0057(5)
O4 0.0153(6) 0.0131(6) 0.0190(6) 0.0016(5) 0.0036(5) -0.0043(5)
O1 0.0305(7) 0.0205(7) 0.0186(7) -0.0021(5) 0.0044(5) 0.0121(5)
O3 0.0215(7) 0.0199(7) 0.0190(7) 0.0000(5) -0.0004(5) -0.0036(5)
N1 0.0147(7) 0.0129(7) 0.0130(7) 0.0004(5) 0.0050(5) 0.0019(5)
N2 0.0148(7) 0.0130(7) 0.0130(7) 0.0007(5) 0.0052(5) -0.0005(5)
C2 0.0166(8) 0.0143(8) 0.0166(8) -0.0001(6) 0.0038(6) 0.0024(6)
C1 0.0152(8) 0.0126(8) 0.0134(8) 0.0020(6) 0.0047(6) 0.0004(6)
C18 0.0160(8) 0.0163(8) 0.0172(9) 0.0042(7) 0.0035(7) 0.0044(6)
C11 0.0150(8) 0.0125(8) 0.0116(8) -0.0017(6) 0.0022(6) 0.0008(6)
C13 0.0146(8) 0.0130(8) 0.0182(9) 0.0009(6) 0.0044(7) 0.0031(6)
C12 0.0173(8) 0.0129(8) 0.0163(9) 0.0014(6) 0.0050(7) 0.0016(6)
C10 0.0129(8) 0.0129(8) 0.0157(8) 0.0004(6) 0.0049(6) 0.0033(6)
C5 0.0164(8) 0.0225(9) 0.0187(9) 0.0040(7) 0.0072(7) 0.0027(7)
C3 0.0216(9) 0.0143(8) 0.0185(9) 0.0026(7) 0.0021(7) 0.0036(7)
C22 0.0205(9) 0.0151(8) 0.0173(8) 0.0008(7) 0.0088(7) 0.0024(7)
C6 0.0173(8) 0.0167(8) 0.0173(8) 0.0018(7) 0.0050(7) 0.0040(6)
C4 0.0180(9) 0.0187(9) 0.0177(9) 0.0054(7) 0.0020(7) -0.0009(7)
C17 0.0222(9) 0.0170(9) 0.0288(10) 0.0068(7) 0.0065(8) -0.0003(7)
C16 0.0134(8) 0.0121(8) 0.0255(9) -0.0014(7) 0.0050(7) -0.0048(6)
C14 0.0203(9) 0.0248(9) 0.0122(8) 0.0015(7) 0.0011(7) 0.0054(7)
C20 0.0219(9) 0.0280(10) 0.0237(10) 0.0034(8) -0.0011(8) 0.0032(8)
C21 0.0245(10) 0.0175(9) 0.0299(10) 0.0083(7) 0.0041(8) 0.0053(7)
C24 0.0328(11) 0.0162(9) 0.0273(10) -0.0033(7) 0.0136(8) 0.0006(8)
C19 0.0223(9) 0.0266(10) 0.0244(10) 0.0060(8) 0.0076(7) 0.0129(8)
C7 0.0237(10) 0.0238(10) 0.0291(10) 0.0084(8) 0.0122(8) 0.0099(8)
C8 0.0237(9) 0.0192(9) 0.0262(10) 0.0040(7) 0.0109(8) 0.0093(7)
C23 0.0241(10) 0.0276(10) 0.0279(10) 0.0066(8) 0.0141(8) 0.0118(8)
C15 0.0249(10) 0.0301(10) 0.0209(9) 0.0081(8) 0.0054(8) 0.0058(8)
C25 0.0292(10) 0.0196(9) 0.0188(9) 0.0030(7) 0.0127(7) 0.0027(7)
C9 0.0219(9) 0.0262(10) 0.0248(10) 0.0119(8) 0.0045(8) -0.0003(7)

loop_
_atom_type_symbol
_atom_type_description
_atom_type_scat_dispersion_real
_atom_type_scat_dispersion_imag
_atom_type_scat_source
C C 0.0181 0.0091 'International Tables Vol C Tables 4.2.6.8 and 6.1.1.4'
H H 0.0000 0.0000 'International Tables Vol C Tables 4.2.6.8 and 6.1.1.4'
N N 0.0311 0.0180 'International Tables Vol C Tables 4.2.6.8 and 6.1.1.4'
O O 0.0492 0.0322 'International Tables Vol C Tables 4.2.6.8 and 6.1.1.4'
P P 0.2955 0.4335 'International Tables Vol C Tables 4.2.6.8 and 6.1.1.4'

loop_
_exptl_crystal_face_index_h
_exptl_crystal_face_index_k
_exptl_crystal_face_index_l
_exptl_crystal_face_perp_dist
0 2 11 0.0197
0 -2 -11 0.0232
1 2 9 0.0374
1 -2 -11 0.0329
1 -5 4 0.0443
-5 0 1 0.0706
-2 5 -1 0.0441
-1 5 -2 0.0328
2 -5 1 0.0597
-1 3 -11 0.0393
0 -1 13 0.0295
2 0 10 0.0546
1 -5 -6 0.0312
1 4 4 0.0425
-1 3 9 0.0181

loop_
_geom_angle_atom_site_label_1
_geom_angle_atom_site_label_2
_geom_angle_atom_site_label_3
_geom_angle
_geom_angle_site_symmetry_1
_geom_angle_site_symmetry_3
_geom_angle_publ_flag
N2 P1 C18 110.41(8) . . ?
N2 P1 C11 97.08(8) . . ?
N2 P1 C22 108.63(8) . . ?
C11 P1 C18 111.51(8) . . ?
C11 P1 C22 115.99(8) . . ?
C22 P1 C18 112.14(8) . . ?
C12 O2 C14 115.60(13) . . ?
C13 O4 C16 115.19(13) . . ?
N2 N1 C1 117.93(13) . . ?
C10 N1 N2 117.00(14) . . ?
C10 N1 C1 124.43(15) . . ?
N1 N2 P1 106.22(10) . . ?
C1 C2 C8 121.36(16) . . ?
C3 C2 C1 117.85(16) . . ?
C3 C2 C8 120.78(16) . . ?
C2 C1 N1 117.68(15) . . ?
C2 C1 C6 122.13(16) . . ?
C6 C1 N1 120.17(15) . . ?
C20 C18 P1 110.66(13) . . ?
C20 C18 C21 110.84(15) . . ?
C20 C18 C19 108.71(15) . . ?
C21 C18 P1 113.77(12) . . ?
C19 C18 P1 104.17(12) . . ?
C19 C18 C21 108.36(15) . . ?
C13 C11 P1 133.78(13) . . ?
C10 C11 P1 104.36(12) . . ?
C10 C11 C13 121.73(15) . . ?
O4 C13 C11 112.53(14) . . ?
O3 C13 O4 122.12(15) . . ?
O3 C13 C11 125.35(16) . . ?
O2 C12 C10 111.06(14) . . ?
O1 C12 O2 126.47(16) . . ?
O1 C12 C10 122.42(16) . . ?
N1 C10 C11 114.95(15) . . ?
N1 C10 C12 118.97(15) . . ?
C11 C10 C12 125.98(15) . . ?
C6 C5 H5 119.0 . . ?
C6 C5 C4 122.01(16) . . ?
C4 C5 H5 119.0 . . ?
C2 C3 H3 119.1 . . ?
C4 C3 C2 121.90(17) . . ?
C4 C3 H3 119.1 . . ?
C24 C22 P1 108.48(12) . . ?
C24 C22 C23 108.89(16) . . ?
C23 C22 P1 105.58(12) . . ?
C25 C22 P1 114.32(12) . . ?
C25 C22 C24 110.38(15) . . ?
C25 C22 C23 108.99(15) . . ?
C1 C6 C7 121.61(16) . . ?
C5 C6 C1 117.67(16) . . ?
C5 C6 C7 120.70(16) . . ?
C5 C4 C9 120.91(16) . . ?
C3 C4 C5 118.43(16) . . ?
C3 C4 C9 120.65(17) . . ?
H17A C17 H17B 109.5 . . ?
H17A C17 H17C 109.5 . . ?
H17B C17 H17C 109.5 . . ?
C16 C17 H17A 109.5 . . ?
C16 C17 H17B 109.5 . . ?
C16 C17 H17C 109.5 . . ?
O4 C16 C17 107.25(14) . . ?
O4 C16 H16A 110.3 . . ?
O4 C16 H16B 110.3 . . ?
C17 C16 H16A 110.3 . . ?
C17 C16 H16B 110.3 . . ?
H16A C16 H16B 108.5 . . ?
O2 C14 H14A 109.4 . . ?
O2 C14 H14B 109.4 . . ?
O2 C14 C15 111.01(15) . . ?
H14A C14 H14B 108.0 . . ?
C15 C14 H14A 109.4 . . ?
C15 C14 H14B 109.4 . . ?
C18 C20 H20A 109.5 . . ?
C18 C20 H20B 109.5 . . ?
C18 C20 H20C 109.5 . . ?
H20A C20 H20B 109.5 . . ?
H20A C20 H20C 109.5 . . ?
H20B C20 H20C 109.5 . . ?
C18 C21 H21A 109.5 . . ?
C18 C21 H21B 109.5 . . ?
C18 C21 H21C 109.5 . . ?
H21A C21 H21B 109.5 . . ?
H21A C21 H21C 109.5 . . ?
H21B C21 H21C 109.5 . . ?
C22 C24 H24A 109.5 . . ?
C22 C24 H24B 109.5 . . ?
C22 C24 H24C 109.5 . . ?
H24A C24 H24B 109.5 . . ?
H24A C24 H24C 109.5 . . ?
H24B C24 H24C 109.5 . . ?
C18 C19 H19A 109.5 . . ?
C18 C19 H19B 109.5 . . ?
C18 C19 H19C 109.5 . . ?
H19A C19 H19B 109.5 . . ?
H19A C19 H19C 109.5 . . ?
H19B C19 H19C 109.5 . . ?
C6 C7 H7A 109.5 . . ?
C6 C7 H7B 109.5 . . ?
C6 C7 H7C 109.5 . . ?
H7A C7 H7B 109.5 . . ?
H7A C7 H7C 109.5 . . ?
H7B C7 H7C 109.5 . . ?
C2 C8 H8A 109.5 . . ?
C2 C8 H8B 109.5 . . ?
C2 C8 H8C 109.5 . . ?
H8A C8 H8B 109.5 . . ?
H8A C8 H8C 109.5 . . ?
H8B C8 H8C 109.5 . . ?
C22 C23 H23A 109.5 . . ?
C22 C23 H23B 109.5 . . ?
C22 C23 H23C 109.5 . . ?
H23A C23 H23B 109.5 . . ?
H23A C23 H23C 109.5 . . ?
H23B C23 H23C 109.5 . . ?
C14 C15 H15A 109.5 . . ?
C14 C15 H15B 109.5 . . ?
C14 C15 H15C 109.5 . . ?
H15A C15 H15B 109.5 . . ?
H15A C15 H15C 109.5 . . ?
H15B C15 H15C 109.5 . . ?
C22 C25 H25A 109.5 . . ?
C22 C25 H25B 109.5 . . ?
C22 C25 H25C 109.5 . . ?
H25A C25 H25B 109.5 . . ?
H25A C25 H25C 109.5 . . ?
H25B C25 H25C 109.5 . . ?
C4 C9 H9A 109.5 . . ?
C4 C9 H9B 109.5 . . ?
C4 C9 H9C 109.5 . . ?
H9A C9 H9B 109.5 . . ?
H9A C9 H9C 109.5 . . ?
H9B C9 H9C 109.5 . . ?

loop_
_geom_bond_atom_site_label_1
_geom_bond_atom_site_label_2
_geom_bond_distance
_geom_bond_site_symmetry_2
_geom_bond_publ_flag
P1 N2 1.6461(14) . ?
P1 C18 1.8670(18) . ?
P1 C11 1.7616(17) . ?
P1 C22 1.8655(17) . ?
O2 C12 1.326(2) . ?
O2 C14 1.463(2) . ?
O4 C13 1.364(2) . ?
O4 C16 1.4514(19) . ?
O1 C12 1.205(2) . ?
O3 C13 1.214(2) . ?
N1 N2 1.4115(19) . ?
N1 C1 1.442(2) . ?
N1 C10 1.323(2) . ?
C2 C1 1.399(2) . ?
C2 C3 1.394(2) . ?
C2 C8 1.505(2) . ?
C1 C6 1.399(2) . ?
C18 C20 1.532(2) . ?
C18 C21 1.536(2) . ?
C18 C19 1.534(2) . ?
C11 C13 1.437(2) . ?
C11 C10 1.401(2) . ?
C12 C10 1.503(2) . ?
C5 H5 0.9500 . ?
C5 C6 1.392(2) . ?
C5 C4 1.395(3) . ?
C3 H3 0.9500 . ?
C3 C4 1.389(3) . ?
C22 C24 1.534(2) . ?
C22 C23 1.536(3) . ?
C22 C25 1.530(2) . ?
C6 C7 1.508(2) . ?
C4 C9 1.508(2) . ?
C17 H17A 0.9800 . ?
C17 H17B 0.9800 . ?
C17 H17C 0.9800 . ?
C17 C16 1.509(3) . ?
C16 H16A 0.9900 . ?
C16 H16B 0.9900 . ?
C14 H14A 0.9900 . ?
C14 H14B 0.9900 . ?
C14 C15 1.511(2) . ?
C20 H20A 0.9800 . ?
C20 H20B 0.9800 . ?
C20 H20C 0.9800 . ?
C21 H21A 0.9800 . ?
C21 H21B 0.9800 . ?
C21 H21C 0.9800 . ?
C24 H24A 0.9800 . ?
C24 H24B 0.9800 . ?
C24 H24C 0.9800 . ?
C19 H19A 0.9800 . ?
C19 H19B 0.9800 . ?
C19 H19C 0.9800 . ?
C7 H7A 0.9800 . ?
C7 H7B 0.9800 . ?
C7 H7C 0.9800 . ?
C8 H8A 0.9800 . ?
C8 H8B 0.9800 . ?
C8 H8C 0.9800 . ?
C23 H23A 0.9800 . ?
C23 H23B 0.9800 . ?
C23 H23C 0.9800 . ?
C15 H15A 0.9800 . ?
C15 H15B 0.9800 . ?
C15 H15C 0.9800 . ?
C25 H25A 0.9800 . ?
C25 H25B 0.9800 . ?
C25 H25C 0.9800 . ?
C9 H9A 0.9800 . ?
C9 H9B 0.9800 . ?
C9 H9C 0.9800 . ?

loop_
_geom_torsion_atom_site_label_1
_geom_torsion_atom_site_label_2
_geom_torsion_atom_site_label_3
_geom_torsion_atom_site_label_4
_geom_torsion
_geom_torsion_site_symmetry_1
_geom_torsion_site_symmetry_2
_geom_torsion_site_symmetry_3
_geom_torsion_site_symmetry_4
_geom_torsion_publ_flag
P1 C11 C13 O4 0.1(2) . . . . ?
P1 C11 C13 O3 -179.90(15) . . . . ?
P1 C11 C10 N1 -2.50(18) . . . . ?
P1 C11 C10 C12 173.70(14) . . . . ?
O2 C12 C10 N1 -82.03(19) . . . . ?
O2 C12 C10 C11 101.91(19) . . . . ?
O1 C12 C10 N1 95.5(2) . . . . ?
O1 C12 C10 C11 -80.5(2) . . . . ?
N1 C1 C6 C5 178.12(16) . . . . ?
N1 C1 C6 C7 -3.1(3) . . . . ?
N2 P1 C18 C20 65.74(14) . . . . ?
N2 P1 C18 C21 -168.71(12) . . . . ?
N2 P1 C18 C19 -50.92(14) . . . . ?
N2 P1 C11 C13 -170.78(17) . . . . ?
N2 P1 C11 C10 4.93(12) . . . . ?
N2 P1 C22 C24 -40.30(15) . . . . ?
N2 P1 C22 C23 76.28(13) . . . . ?
N2 P1 C22 C25 -163.94(13) . . . . ?
N2 N1 C1 C2 -81.13(19) . . . . ?
N2 N1 C1 C6 100.06(18) . . . . ?
N2 N1 C10 C11 -1.8(2) . . . . ?
N2 N1 C10 C12 -178.29(13) . . . . ?
C2 C1 C6 C5 -0.6(3) . . . . ?
C2 C1 C6 C7 178.19(17) . . . . ?
C2 C3 C4 C5 -0.9(3) . . . . ?
C2 C3 C4 C9 -179.48(17) . . . . ?
C1 N1 N2 P1 176.65(11) . . . . ?
C1 N1 C10 C11 -172.40(15) . . . . ?
C1 N1 C10 C12 11.1(2) . . . . ?
C1 C2 C3 C4 1.2(3) . . . . ?
C18 P1 N2 N1 110.36(11) . . . . ?
C18 P1 C11 C13 73.96(18) . . . . ?
C18 P1 C11 C10 -110.33(12) . . . . ?
C18 P1 C22 C24 82.00(14) . . . . ?
C18 P1 C22 C23 -161.41(12) . . . . ?
C18 P1 C22 C25 -41.63(16) . . . . ?
C11 P1 N2 N1 -5.77(11) . . . . ?
C11 P1 C18 C20 172.48(12) . . . . ?
C11 P1 C18 C21 -61.96(15) . . . . ?
C11 P1 C18 C19 55.82(14) . . . . ?
C11 P1 C22 C24 -148.31(13) . . . . ?
C11 P1 C22 C23 -31.72(15) . . . . ?
C11 P1 C22 C25 88.05(15) . . . . ?
C13 O4 C16 C17 -178.95(14) . . . . ?
C13 C11 C10 N1 173.85(15) . . . . ?
C13 C11 C10 C12 -9.9(3) . . . . ?
C12 O2 C14 C15 -73.54(19) . . . . ?
C10 N1 N2 P1 5.42(17) . . . . ?
C10 N1 C1 C2 89.4(2) . . . . ?
C10 N1 C1 C6 -89.4(2) . . . . ?
C10 C11 C13 O4 -175.05(15) . . . . ?
C10 C11 C13 O3 5.0(3) . . . . ?
C3 C2 C1 N1 -179.26(15) . . . . ?
C3 C2 C1 C6 -0.5(3) . . . . ?
C22 P1 N2 N1 -126.29(11) . . . . ?
C22 P1 C18 C20 -55.55(14) . . . . ?
C22 P1 C18 C21 70.01(15) . . . . ?
C22 P1 C18 C19 -172.21(11) . . . . ?
C22 P1 C11 C13 -56.03(19) . . . . ?
C22 P1 C11 C10 119.68(12) . . . . ?
C6 C5 C4 C3 -0.3(3) . . . . ?
C6 C5 C4 C9 178.29(17) . . . . ?
C4 C5 C6 C1 1.0(3) . . . . ?
C4 C5 C6 C7 -177.79(18) . . . . ?
C16 O4 C13 O3 2.8(2) . . . . ?
C16 O4 C13 C11 -177.16(14) . . . . ?
C14 O2 C12 O1 -3.3(2) . . . . ?
C14 O2 C12 C10 174.20(13) . . . . ?
C8 C2 C1 N1 -0.4(2) . . . . ?
C8 C2 C1 C6 178.42(17) . . . . ?
C8 C2 C3 C4 -177.66(17) . . . . ?

loop_
_exptl_oxdiff_crystal_face_indexfrac_h
_exptl_oxdiff_crystal_face_indexfrac_k
_exptl_oxdiff_crystal_face_indexfrac_l
_exptl_oxdiff_crystal_face_x
_exptl_oxdiff_crystal_face_y
_exptl_oxdiff_crystal_face_z
-0.4220 2.4635 10.6553 0.9941 0.0789 -0.0739
0.1215 -2.4463 -10.5132 -0.9881 -0.0785 0.1323
1.2142 2.2671 9.4425 0.9198 0.0735 -0.3855
1.3432 -2.4627 -10.8606 -0.9910 -0.0784 -0.1086
0.8423 -5.1683 4.4099 -0.1299 -0.9905 0.0460
-5.1298 0.4495 0.9401 0.0087 0.0781 0.9969
-2.4091 5.1988 -1.3959 0.3222 0.9127 0.2513
-1.3813 5.3569 -1.7217 0.3329 0.9421 0.0410
2.4792 -5.1782 1.3699 -0.3208 -0.9090 -0.2661
-0.5707 3.3480 -10.5345 -0.4777 0.8785 0.0089
-0.0167 -1.3505 12.5367 0.7937 -0.6083 0.0092
2.4005 0.2515 9.9584 0.7980 -0.2813 -0.5330
0.8434 -4.5131 -5.8748 -0.8223 -0.5658 0.0614
1.2377 4.2583 3.6395 0.6766 0.5793 -0.4544
-0.5590 3.3954 9.0065 0.9554 0.2837 -0.0814
